data_7049332
loop_
_publ_author_name
'McGuire, Jake'
'Wilson, Bradley'
'McAllister, James'
'Miras, Haralampos N.'
'Wilson, Claire'
'Sproules, Stephen'
'Farnaby, Joy H.'

_publ_section_title
;
 Molecular and electronic structure of the dithiooxalato radical ligand
 stabilised by rare earth coordination.
;
_journal_issue 17
_journal_name_full 'Dalton transactions (Cambridge, England : 2003)'
_journal_page_first 5491
_journal_page_last 5495
_journal_paper_doi 10.1039/c9dt00688e
_journal_volume 48
_journal_year 2019
_chemical_formula_moiety 'C40 H40 B4 N24 Ni O4 S4 Y2, C10 H10 Co, C2 H3 N'
_chemical_formula_sum 'C52 H53 B4 Co N25 Ni O4 S4 Y2'
_chemical_formula_weight 1559.13
_space_group_crystal_system monoclinic
_space_group_IT_number 14
_space_group_name_Hall '-P 2ybc'
_space_group_name_H-M_alt 'P 1 21/c 1'
_symmetry_space_group_name_Hall '-P 2ybc'
_symmetry_space_group_name_H-M 'P 1 21/c 1'
_atom_sites_solution_hydrogens geom
_atom_sites_solution_primary direct
_atom_sites_solution_secondary difmap
_audit_creation_method SHELXL-2018/3
_audit_update_record
;
2019-01-30 deposited with the CCDC.    2019-03-13 downloaded from the CCDC.
;
_cell_angle_alpha 90
_cell_angle_beta 113.699(2)
_cell_angle_gamma 90
_cell_formula_units_Z 4
_cell_length_a 21.452(3)
_cell_length_b 18.321(3)
_cell_length_c 18.014(3)
_cell_measurement_reflns_used 7387
_cell_measurement_temperature 150(2)
_cell_measurement_theta_max 25.259
_cell_measurement_theta_min 2.205
_cell_volume 6482.8(18)
_computing_cell_refinement 'Bruker SAINT'
_computing_data_collection 'Bruker APEX2'
_computing_data_reduction 'Bruker SAINT'
_computing_molecular_graphics Diamond3
_computing_publication_material WinGX
_computing_structure_refinement 'SHELXL-2018/3 (Sheldrick, 2018)'
_computing_structure_solution 'SHELXT 2014/5 (Sheldrick, 2014)'
_diffrn_ambient_temperature 150(2)
_diffrn_measured_fraction_theta_full 1.000
_diffrn_measured_fraction_theta_max 0.993
_diffrn_measurement_device_type 'Bruker Apex II Quazar CCD'
_diffrn_measurement_method '\w & \f scans'
_diffrn_radiation_type MoK\a
_diffrn_radiation_wavelength 0.71073
_diffrn_reflns_av_R_equivalents 0.1331
_diffrn_reflns_av_unetI/netI 0.0825
_diffrn_reflns_Laue_measured_fraction_full 1.000
_diffrn_reflns_Laue_measured_fraction_max 0.993
_diffrn_reflns_limit_h_max 26
_diffrn_reflns_limit_h_min -26
_diffrn_reflns_limit_k_max 23
_diffrn_reflns_limit_k_min -23
_diffrn_reflns_limit_l_max 22
_diffrn_reflns_limit_l_min -22
_diffrn_reflns_number 108563
_diffrn_reflns_point_group_measured_fraction_full 1.000
_diffrn_reflns_point_group_measured_fraction_max 0.993
_diffrn_reflns_theta_full 25.242
_diffrn_reflns_theta_max 26.684
_diffrn_reflns_theta_min 1.037
_diffrn_source 'fine-focus sealed tube'
_exptl_absorpt_coefficient_mu 2.504
_exptl_absorpt_correction_T_max 0.7454
_exptl_absorpt_correction_T_min 0.6735
_exptl_absorpt_correction_type empirical
_exptl_absorpt_process_details SADABS
_exptl_crystal_colour blue
_exptl_crystal_density_diffrn 1.597
_exptl_crystal_description block
_exptl_crystal_F_000 3156
_exptl_crystal_size_max 0.180
_exptl_crystal_size_mid 0.120
_exptl_crystal_size_min 0.100
_refine_diff_density_max 0.724
_refine_diff_density_min -0.496
_refine_diff_density_rms 0.118
_refine_ls_extinction_method none
_refine_ls_goodness_of_fit_ref 1.031
_refine_ls_hydrogen_treatment constr
_refine_ls_matrix_type full
_refine_ls_number_parameters 839
_refine_ls_number_reflns 13599
_refine_ls_number_restraints 0
_refine_ls_restrained_S_all 1.031
_refine_ls_R_factor_all 0.0960
_refine_ls_R_factor_gt 0.0444
_refine_ls_shift/su_max 0.001
_refine_ls_shift/su_mean 0.000
_refine_ls_structure_factor_coef Fsqd
_refine_ls_weighting_details 'w=1/[\s^2^(Fo^2^)+(0.0468P)^2^] where P=(Fo^2^+2Fc^2^)/3'
_refine_ls_weighting_scheme calc
_refine_ls_wR_factor_gt 0.0869
_refine_ls_wR_factor_ref 0.1094
_reflns_Friedel_coverage 0.000
_reflns_number_gt 8707
_reflns_number_total 13599
_reflns_threshold_expression 'I > 2\s(I)'
_cod_data_source_file c9dt00688e2.cif
_cod_data_source_block shelx
_cod_depositor_comments 'Adding full bibliography for 7049330--7049334.cif.'
_cod_original_cell_volume 6482.9(18)
_cod_database_code 7049332
_shelx_shelxl_version_number 2018/3
_shelx_space_group_comment
;
The symmetry employed for this shelxl refinement is uniquely defined
by the following loop, which should always be used as a source of
symmetry information in preference to the above space-group names.
They are only intended as comments.
;
_shelx_estimated_absorpt_t_min 0.661
_shelx_estimated_absorpt_t_max 0.788

loop_
_space_group_symop_operation_xyz
'x, y, z'
'-x, y+1/2, -z+1/2'
'-x, -y, -z'
'x, -y-1/2, z-1/2'

loop_
_atom_site_label
_atom_site_type_symbol
_atom_site_fract_x
_atom_site_fract_y
_atom_site_fract_z
_atom_site_U_iso_or_equiv
_atom_site_adp_type
_atom_site_occupancy
_atom_site_site_symmetry_order
_atom_site_calc_flag
_atom_site_refinement_flags_posn
_atom_site_refinement_flags_adp
C1 C 0.2208(2) 0.7952(2) 0.2693(3) 0.0193(10) Uani 1 1 d . .
H1 H 0.268209 0.804921 0.288501 0.023 Uiso 1 1 calc R U
C2 C 0.1823(2) 0.7617(2) 0.1950(3) 0.0240(11) Uani 1 1 d . .
H2 H 0.197646 0.744508 0.155519 0.029 Uiso 1 1 calc R U
C3 C 0.1178(2) 0.7591(2) 0.1921(2) 0.0203(10) Uani 1 1 d . .
H3 H 0.079145 0.739327 0.149030 0.024 Uiso 1 1 calc R U
C5 C 0.0305(2) 0.6951(3) 0.3667(3) 0.0291(12) Uani 1 1 d . .
H5 H -0.013700 0.683947 0.327356 0.035 Uiso 1 1 calc R U
C6 C 0.0624(3) 0.6600(3) 0.4388(3) 0.0345(13) Uani 1 1 d . .
H6 H 0.045527 0.620744 0.459725 0.041 Uiso 1 1 calc R U
C7 C 0.1253(2) 0.6944(2) 0.4750(3) 0.0229(10) Uani 1 1 d . .
H7 H 0.159600 0.681667 0.526231 0.027 Uiso 1 1 calc R U
C8 C 0.0014(2) 0.9246(3) 0.2795(3) 0.0253(11) Uani 1 1 d . .
H8 H -0.042132 0.912807 0.239144 0.030 Uiso 1 1 calc R U
C9 C 0.0202(2) 0.9909(3) 0.3167(3) 0.0257(11) Uani 1 1 d . .
H9 H -0.006899 1.033690 0.307556 0.031 Uiso 1 1 calc R U
C10 C 0.0878(2) 0.9820(2) 0.3709(3) 0.0208(10) Uani 1 1 d . .
H10 H 0.114928 1.018945 0.406076 0.025 Uiso 1 1 calc R U
C11 C 0.0715(2) 0.8635(2) 0.5110(3) 0.0203(10) Uani 1 1 d . .
H11 H 0.044077 0.831828 0.468713 0.024 Uiso 1 1 calc R U
C12 C 0.0474(2) 0.9067(3) 0.5568(3) 0.0264(11) Uani 1 1 d . .
H12 H 0.001775 0.910775 0.552121 0.032 Uiso 1 1 calc R U
C13 C 0.1038(2) 0.9425(2) 0.6105(3) 0.0218(10) Uani 1 1 d . .
H13 H 0.104417 0.976586 0.650507 0.026 Uiso 1 1 calc R U
C15 C 0.2704(2) 1.0665(2) 0.5913(3) 0.0209(10) Uani 1 1 d . .
H15 H 0.277004 1.095862 0.637331 0.025 Uiso 1 1 calc R U
C16 C 0.2819(2) 1.0878(2) 0.5257(3) 0.0231(11) Uani 1 1 d . .
H16 H 0.297457 1.134101 0.516590 0.028 Uiso 1 1 calc R U
C17 C 0.2663(2) 1.0278(2) 0.4751(3) 0.0194(10) Uani 1 1 d . .
H17 H 0.270135 1.026103 0.424356 0.023 Uiso 1 1 calc R U
C18 C 0.3199(2) 0.8559(2) 0.7358(3) 0.0206(10) Uani 1 1 d . .
H18 H 0.324919 0.877863 0.785639 0.025 Uiso 1 1 calc R U
C19 C 0.3532(2) 0.7951(2) 0.7273(3) 0.0227(11) Uani 1 1 d . .
H19 H 0.385394 0.766652 0.769411 0.027 Uiso 1 1 calc R U
C20 C 0.3299(2) 0.7834(2) 0.6440(3) 0.0189(10) Uani 1 1 d . .
H20 H 0.344419 0.744529 0.619747 0.023 Uiso 1 1 calc R U
C21 C 0.3399(2) 0.7609(2) 0.4572(2) 0.0139(9) Uani 1 1 d . .
C22 C 0.3503(2) 0.8346(2) 0.4341(2) 0.0125(9) Uani 1 1 d . .
C23 C 0.6004(2) 0.7366(2) 0.3912(2) 0.0137(9) Uani 1 1 d . .
C24 C 0.6005(2) 0.6681(2) 0.4348(2) 0.0160(9) Uani 1 1 d . .
C25 C 0.7346(2) 0.7469(2) 0.5778(3) 0.0239(11) Uani 1 1 d . .
H25 H 0.690873 0.729698 0.571139 0.029 Uiso 1 1 calc R U
C26 C 0.7740(2) 0.7951(2) 0.6382(3) 0.0273(11) Uani 1 1 d . .
H26 H 0.762539 0.817162 0.678767 0.033 Uiso 1 1 calc R U
C27 C 0.8327(2) 0.8039(2) 0.6267(3) 0.0245(11) Uani 1 1 d . .
H27 H 0.870390 0.833279 0.658706 0.029 Uiso 1 1 calc R U
C29 C 0.8816(2) 0.8316(3) 0.4053(3) 0.0313(12) Uani 1 1 d . .
H29 H 0.923348 0.856616 0.432876 0.038 Uiso 1 1 calc R U
C30 C 0.8393(2) 0.8406(3) 0.3251(3) 0.0274(11) Uani 1 1 d . .
H30 H 0.845387 0.872083 0.286607 0.033 Uiso 1 1 calc R U
C31 C 0.7860(2) 0.7934(2) 0.3134(3) 0.0194(10) Uani 1 1 d . .
H31 H 0.747830 0.787497 0.263345 0.023 Uiso 1 1 calc R U
C32 C 0.9590(2) 0.6369(3) 0.5625(3) 0.0268(11) Uani 1 1 d . .
H32 H 1.001592 0.660964 0.587322 0.032 Uiso 1 1 calc R U
C33 C 0.9501(2) 0.5630(3) 0.5545(3) 0.0296(12) Uani 1 1 d . .
H33 H 0.984186 0.526275 0.572010 0.036 Uiso 1 1 calc R U
C34 C 0.8805(2) 0.5537(2) 0.5153(3) 0.0220(10) Uani 1 1 d . .
H34 H 0.858469 0.507712 0.500979 0.026 Uiso 1 1 calc R U
C35 C 0.8692(2) 0.6198(2) 0.3397(2) 0.0187(10) Uani 1 1 d . .
H35 H 0.894594 0.660425 0.369462 0.022 Uiso 1 1 calc R U
C36 C 0.8943(2) 0.5673(2) 0.3036(3) 0.0224(10) Uani 1 1 d . .
H36 H 0.938529 0.564858 0.303461 0.027 Uiso 1 1 calc R U
C37 C 0.8414(2) 0.5195(2) 0.2680(3) 0.0220(10) Uani 1 1 d . .
H37 H 0.842519 0.476852 0.238623 0.026 Uiso 1 1 calc R U
C39 C 0.6192(2) 0.5760(3) 0.1390(3) 0.0249(11) Uani 1 1 d . .
H39 H 0.612598 0.540322 0.098270 0.030 Uiso 1 1 calc R U
C40 C 0.5846(2) 0.6410(3) 0.1277(3) 0.0310(12) Uani 1 1 d . .
H40 H 0.550209 0.659284 0.079106 0.037 Uiso 1 1 calc R U
C41 C 0.6111(2) 0.6734(3) 0.2029(3) 0.0248(11) Uani 1 1 d . .
H41 H 0.596761 0.719444 0.214588 0.030 Uiso 1 1 calc R U
C42 C 0.6973(2) 0.4097(2) 0.3462(3) 0.0229(11) Uani 1 1 d . .
H42 H 0.689734 0.369516 0.310298 0.027 Uiso 1 1 calc R U
C43 C 0.6978(2) 0.4071(2) 0.4230(3) 0.0273(11) Uani 1 1 d . .
H43 H 0.690989 0.365608 0.450513 0.033 Uiso 1 1 calc R U
C44 C 0.7103(2) 0.4778(2) 0.4509(3) 0.0214(10) Uani 1 1 d . .
H44 H 0.713355 0.493185 0.502660 0.026 Uiso 1 1 calc R U
C45 C 0.4842(2) 0.5827(2) 0.2487(3) 0.0251(11) Uani 1 1 d . .
H45 H 0.480303 0.625446 0.276340 0.030 Uiso 1 1 calc R U
C46 C 0.5426(2) 0.5373(2) 0.2700(3) 0.0247(11) Uani 1 1 d . .
H46 H 0.584780 0.544310 0.315026 0.030 Uiso 1 1 calc R U
C47 C 0.5276(2) 0.4803(3) 0.2132(3) 0.0254(11) Uani 1 1 d . .
H47 H 0.558010 0.442683 0.212886 0.030 Uiso 1 1 calc R U
C48 C 0.4594(2) 0.4885(2) 0.1567(3) 0.0227(11) Uani 1 1 d . .
H48 H 0.435879 0.457020 0.112324 0.027 Uiso 1 1 calc R U
C49 C 0.4325(2) 0.5517(2) 0.1777(3) 0.0229(10) Uani 1 1 d . .
H49 H 0.387785 0.570392 0.149611 0.027 Uiso 1 1 calc R U
C50 C 0.4979(3) 0.4419(3) 0.3871(3) 0.0390(14) Uani 1 1 d . .
H50 H 0.540954 0.452639 0.429047 0.047 Uiso 1 1 calc R U
C51 C 0.4379(3) 0.4826(3) 0.3681(3) 0.0339(13) Uani 1 1 d . .
H51 H 0.433181 0.525329 0.395252 0.041 Uiso 1 1 calc R U
C52 C 0.3856(2) 0.4485(3) 0.3014(3) 0.0265(11) Uani 1 1 d . .
H52 H 0.339765 0.464510 0.275868 0.032 Uiso 1 1 calc R U
C53 C 0.4135(2) 0.3866(3) 0.2793(3) 0.0297(12) Uani 1 1 d . .
H53 H 0.389803 0.353804 0.236330 0.036 Uiso 1 1 calc R U
C54 C 0.4830(3) 0.3823(3) 0.3328(3) 0.0373(13) Uani 1 1 d . .
H54 H 0.514267 0.345776 0.332256 0.045 Uiso 1 1 calc R U
C55 C 0.1950(3) 0.6136(3) 0.3415(3) 0.0556(17) Uani 1 1 d . .
H55A H 0.195794 0.635083 0.292048 0.083 Uiso 1 1 calc R U
H55B H 0.238652 0.622578 0.387038 0.083 Uiso 1 1 calc R U
H55C H 0.158245 0.635976 0.352911 0.083 Uiso 1 1 calc R U
C56 C 0.1836(3) 0.5371(3) 0.3305(3) 0.0459(15) Uani 1 1 d . .
B1 B 0.0591(2) 0.7984(3) 0.2869(3) 0.0216(12) Uani 1 1 d . .
H1A H 0.015546 0.784449 0.241062 0.026 Uiso 1 1 calc R U
B2 B 0.2312(2) 0.9466(3) 0.6380(3) 0.0176(11) Uani 1 1 d . .
H2A H 0.237211 0.974331 0.688221 0.021 Uiso 1 1 calc R U
B3 B 0.8818(3) 0.7527(3) 0.5272(3) 0.0213(12) Uani 1 1 d . .
H3A H 0.924102 0.779928 0.561177 0.026 Uiso 1 1 calc R U
B4 B 0.7165(2) 0.5104(3) 0.2554(3) 0.0178(11) Uani 1 1 d . .
H4 H 0.710369 0.470546 0.215194 0.021 Uiso 1 1 calc R U
Co Co 0.46413(3) 0.47836(3) 0.27169(4) 0.01970(15) Uani 1 1 d . .
N1 N 0.18246(17) 0.81171(19) 0.3092(2) 0.0170(8) Uani 1 1 d . .
N2 N 0.11794(17) 0.78930(19) 0.2605(2) 0.0180(8) Uani 1 1 d . .
N3 N 0.13077(16) 0.74779(19) 0.4277(2) 0.0156(8) Uani 1 1 d . .
N4 N 0.07121(17) 0.74790(19) 0.3599(2) 0.0186(8) Uani 1 1 d . .
N5 N 0.05510(17) 0.8786(2) 0.3098(2) 0.0179(8) Uani 1 1 d . .
N6 N 0.10912(17) 0.91439(18) 0.3667(2) 0.0155(8) Uani 1 1 d . .
N7 N 0.13866(16) 0.87241(19) 0.5343(2) 0.0161(8) Uani 1 1 d . .
N8 N 0.15769(17) 0.92092(19) 0.5966(2) 0.0167(8) Uani 1 1 d . .
N9 N 0.24806(17) 0.99657(18) 0.5803(2) 0.0155(8) Uani 1 1 d . .
N10 N 0.24505(17) 0.97225(18) 0.5074(2) 0.0156(8) Uani 1 1 d . .
N11 N 0.27865(16) 0.87965(18) 0.6610(2) 0.0147(8) Uani 1 1 d . .
N12 N 0.28426(17) 0.83452(18) 0.6028(2) 0.0146(8) Uani 1 1 d . .
N13 N 0.76654(18) 0.72814(19) 0.5303(2) 0.0190(8) Uani 1 1 d . .
N14 N 0.82791(18) 0.76371(19) 0.5621(2) 0.0204(8) Uani 1 1 d . .
N15 N 0.85473(17) 0.78160(18) 0.4391(2) 0.0182(8) Uani 1 1 d . .
N16 N 0.79462(17) 0.75720(18) 0.3812(2) 0.0162(8) Uani 1 1 d . .
N17 N 0.89819(17) 0.6702(2) 0.5298(2) 0.0209(9) Uani 1 1 d . .
N18 N 0.84796(17) 0.61817(19) 0.5001(2) 0.0187(8) Uani 1 1 d . .
N19 N 0.80469(17) 0.60604(18) 0.3273(2) 0.0163(8) Uani 1 1 d . .
N20 N 0.78772(17) 0.54332(18) 0.2818(2) 0.0160(8) Uani 1 1 d . .
N21 N 0.66379(17) 0.57081(19) 0.21633(19) 0.0160(8) Uani 1 1 d . .
N22 N 0.65963(17) 0.63214(18) 0.2578(2) 0.0167(8) Uani 1 1 d . .
N23 N 0.70941(16) 0.47893(18) 0.3309(2) 0.0154(8) Uani 1 1 d . .
N24 N 0.71743(17) 0.52193(18) 0.3962(2) 0.0159(8) Uani 1 1 d . .
N25 N 0.1733(4) 0.4770(3) 0.3208(3) 0.097(2) Uani 1 1 d . .
Ni1 Ni 0.47363(3) 0.74968(3) 0.43197(3) 0.01367(12) Uani 1 1 d . .
O1 O 0.28537(13) 0.74867(14) 0.46863(16) 0.0152(6) Uani 1 1 d . .
O2 O 0.30588(13) 0.88273(15) 0.42948(16) 0.0155(6) Uani 1 1 d . .
O3 O 0.64782(13) 0.74586(15) 0.36701(17) 0.0168(6) Uani 1 1 d . .
O4 O 0.64917(14) 0.62420(15) 0.44631(17) 0.0187(7) Uani 1 1 d . .
S1 S 0.40005(5) 0.69542(6) 0.46772(7) 0.0180(2) Uani 1 1 d . .
S2 S 0.41892(5) 0.85221(6) 0.41096(7) 0.0175(2) Uani 1 1 d . .
S3 S 0.53800(5) 0.79923(6) 0.37904(7) 0.0195(3) Uani 1 1 d . .
S4 S 0.53658(5) 0.65270(6) 0.46648(7) 0.0199(2) Uani 1 1 d . .
Y1 Y 0.21334(2) 0.84811(2) 0.45552(2) 0.01121(10) Uani 1 1 d . .
Y2 Y 0.73373(2) 0.65412(2) 0.40248(2) 0.01256(10) Uani 1 1 d . .

loop_
_atom_site_aniso_label
_atom_site_aniso_U_11
_atom_site_aniso_U_22
_atom_site_aniso_U_33
_atom_site_aniso_U_23
_atom_site_aniso_U_13
_atom_site_aniso_U_12
C1 0.019(2) 0.025(3) 0.018(2) -0.002(2) 0.011(2) 0.004(2)
C2 0.032(3) 0.029(3) 0.013(2) -0.001(2) 0.012(2) 0.010(2)
C3 0.023(2) 0.026(3) 0.006(2) -0.0030(19) 0.0001(19) 0.006(2)
C5 0.023(3) 0.032(3) 0.030(3) -0.007(2) 0.009(2) -0.012(2)
C6 0.043(3) 0.028(3) 0.041(3) -0.003(3) 0.026(3) -0.013(3)
C7 0.024(3) 0.025(3) 0.024(3) 0.000(2) 0.014(2) -0.002(2)
C8 0.017(2) 0.042(3) 0.018(2) 0.005(2) 0.007(2) 0.006(2)
C9 0.025(3) 0.030(3) 0.026(3) 0.008(2) 0.015(2) 0.016(2)
C10 0.026(3) 0.019(2) 0.025(3) 0.003(2) 0.017(2) 0.005(2)
C11 0.013(2) 0.030(3) 0.017(2) -0.006(2) 0.0054(19) -0.0021(19)
C12 0.012(2) 0.046(3) 0.026(3) -0.005(2) 0.013(2) 0.001(2)
C13 0.022(3) 0.031(3) 0.017(2) -0.006(2) 0.014(2) 0.004(2)
C15 0.021(2) 0.019(2) 0.021(2) -0.008(2) 0.006(2) -0.002(2)
C16 0.026(3) 0.013(2) 0.030(3) 0.003(2) 0.012(2) -0.001(2)
C17 0.022(2) 0.016(2) 0.022(2) 0.0025(19) 0.010(2) 0.0015(19)
C18 0.024(2) 0.025(3) 0.012(2) 0.002(2) 0.0057(19) -0.009(2)
C19 0.021(2) 0.021(3) 0.018(2) 0.007(2) 0.000(2) -0.007(2)
C20 0.020(2) 0.012(2) 0.022(2) 0.0018(19) 0.005(2) -0.0008(19)
C21 0.016(2) 0.015(2) 0.010(2) -0.0001(17) 0.0041(18) 0.0003(18)
C22 0.016(2) 0.012(2) 0.012(2) 0.0036(17) 0.0082(18) 0.0035(18)
C23 0.015(2) 0.012(2) 0.014(2) -0.0018(17) 0.0058(18) 0.0012(18)
C24 0.017(2) 0.018(2) 0.014(2) -0.0046(18) 0.0077(19) -0.0005(19)
C25 0.034(3) 0.021(3) 0.022(3) 0.002(2) 0.017(2) 0.000(2)
C26 0.047(3) 0.023(3) 0.013(2) -0.002(2) 0.012(2) 0.006(2)
C27 0.037(3) 0.017(2) 0.014(2) -0.0060(19) 0.004(2) -0.001(2)
C29 0.025(3) 0.030(3) 0.045(3) -0.004(2) 0.020(3) -0.013(2)
C30 0.028(3) 0.028(3) 0.032(3) 0.002(2) 0.019(2) -0.005(2)
C31 0.024(2) 0.017(2) 0.018(2) -0.0007(19) 0.009(2) 0.001(2)
C32 0.013(2) 0.042(3) 0.021(3) -0.003(2) 0.002(2) 0.000(2)
C33 0.026(3) 0.029(3) 0.026(3) 0.003(2) 0.002(2) 0.013(2)
C34 0.024(3) 0.018(2) 0.023(3) 0.003(2) 0.009(2) 0.003(2)
C35 0.018(2) 0.019(2) 0.019(2) -0.002(2) 0.009(2) -0.0020(19)
C36 0.017(2) 0.029(3) 0.024(3) 0.002(2) 0.012(2) 0.003(2)
C37 0.027(3) 0.021(2) 0.027(3) 0.001(2) 0.020(2) 0.006(2)
C39 0.022(3) 0.037(3) 0.012(2) -0.005(2) 0.003(2) -0.010(2)
C40 0.030(3) 0.034(3) 0.021(3) 0.007(2) 0.003(2) 0.008(2)
C41 0.021(2) 0.026(3) 0.021(3) 0.007(2) 0.002(2) 0.005(2)
C42 0.030(3) 0.012(2) 0.031(3) -0.005(2) 0.017(2) -0.001(2)
C43 0.040(3) 0.015(2) 0.033(3) 0.005(2) 0.022(2) -0.001(2)
C44 0.028(3) 0.020(2) 0.020(2) 0.001(2) 0.013(2) 0.003(2)
C45 0.029(3) 0.017(2) 0.032(3) -0.003(2) 0.015(2) -0.003(2)
C46 0.019(2) 0.023(3) 0.035(3) -0.003(2) 0.013(2) -0.005(2)
C47 0.021(3) 0.027(3) 0.033(3) 0.001(2) 0.015(2) 0.003(2)
C48 0.025(3) 0.023(3) 0.020(2) -0.004(2) 0.010(2) -0.002(2)
C49 0.022(3) 0.020(3) 0.028(3) 0.007(2) 0.012(2) 0.004(2)
C50 0.034(3) 0.050(4) 0.026(3) 0.013(3) 0.005(2) -0.005(3)
C51 0.044(3) 0.038(3) 0.028(3) 0.001(2) 0.022(3) -0.005(3)
C52 0.023(3) 0.032(3) 0.026(3) 0.002(2) 0.011(2) -0.006(2)
C53 0.031(3) 0.020(3) 0.038(3) 0.006(2) 0.014(2) -0.002(2)
C54 0.035(3) 0.029(3) 0.050(4) 0.022(3) 0.019(3) 0.007(2)
C55 0.090(5) 0.038(4) 0.048(4) -0.001(3) 0.038(4) 0.010(3)
C56 0.079(5) 0.043(4) 0.019(3) -0.006(3) 0.023(3) -0.007(3)
B1 0.013(3) 0.035(3) 0.015(3) -0.006(2) 0.004(2) -0.002(2)
B2 0.021(3) 0.019(3) 0.016(3) -0.007(2) 0.011(2) -0.001(2)
B3 0.021(3) 0.021(3) 0.018(3) -0.007(2) 0.003(2) -0.008(2)
B4 0.022(3) 0.017(3) 0.018(3) -0.007(2) 0.012(2) -0.003(2)
Co 0.0173(3) 0.0198(3) 0.0214(3) 0.0017(3) 0.0072(3) 0.0003(3)
N1 0.0145(19) 0.023(2) 0.0145(19) 0.0023(16) 0.0066(16) 0.0032(16)
N2 0.0151(19) 0.025(2) 0.0105(18) -0.0028(16) 0.0019(15) 0.0021(16)
N3 0.0136(19) 0.021(2) 0.0139(19) -0.0016(16) 0.0068(15) -0.0035(16)
N4 0.0116(18) 0.023(2) 0.021(2) -0.0034(17) 0.0062(16) -0.0032(16)
N5 0.0148(19) 0.025(2) 0.0145(19) -0.0008(16) 0.0067(16) 0.0029(16)
N6 0.0153(19) 0.018(2) 0.0146(19) 0.0023(16) 0.0077(16) 0.0035(16)
N7 0.0123(19) 0.022(2) 0.0129(19) -0.0058(16) 0.0041(15) -0.0021(16)
N8 0.0146(19) 0.025(2) 0.0129(18) -0.0080(16) 0.0078(16) 0.0004(16)
N9 0.0156(19) 0.0132(19) 0.0172(19) -0.0042(15) 0.0059(16) 0.0001(15)
N10 0.021(2) 0.0150(19) 0.0159(19) -0.0011(15) 0.0123(16) -0.0012(16)
N11 0.0147(19) 0.0174(19) 0.0138(18) -0.0047(15) 0.0077(16) -0.0038(15)
N12 0.0160(18) 0.0163(19) 0.0128(18) 0.0015(15) 0.0073(15) -0.0003(15)
N13 0.023(2) 0.016(2) 0.019(2) -0.0052(16) 0.0091(17) -0.0032(16)
N14 0.024(2) 0.018(2) 0.017(2) -0.0021(16) 0.0063(17) -0.0012(17)
N15 0.0166(19) 0.015(2) 0.022(2) -0.0036(16) 0.0066(17) -0.0048(16)
N16 0.019(2) 0.0116(19) 0.0182(19) -0.0013(16) 0.0076(16) 0.0008(15)
N17 0.015(2) 0.024(2) 0.020(2) -0.0029(16) 0.0041(17) -0.0022(16)
N18 0.021(2) 0.018(2) 0.017(2) -0.0007(16) 0.0072(17) -0.0012(17)
N19 0.018(2) 0.0149(19) 0.019(2) -0.0050(16) 0.0100(16) -0.0031(15)
N20 0.022(2) 0.0137(19) 0.0161(19) -0.0025(15) 0.0121(16) -0.0004(16)
N21 0.0189(19) 0.019(2) 0.0099(18) -0.0022(15) 0.0050(15) -0.0030(16)
N22 0.018(2) 0.015(2) 0.018(2) 0.0009(16) 0.0083(16) 0.0001(15)
N23 0.0153(19) 0.0112(18) 0.022(2) -0.0030(16) 0.0093(16) -0.0005(15)
N24 0.024(2) 0.0120(18) 0.0136(18) -0.0009(15) 0.0092(16) 0.0018(16)
N25 0.198(8) 0.053(4) 0.052(4) -0.011(3) 0.063(5) -0.037(5)
Ni1 0.0118(3) 0.0147(3) 0.0174(3) 0.0003(2) 0.0089(2) 0.0018(2)
O1 0.0115(15) 0.0149(16) 0.0212(16) 0.0028(13) 0.0088(13) -0.0009(12)
O2 0.0150(15) 0.0123(15) 0.0216(16) 0.0022(13) 0.0097(13) 0.0025(12)
O3 0.0170(16) 0.0151(16) 0.0228(17) 0.0024(13) 0.0127(14) 0.0020(13)
O4 0.0175(16) 0.0161(16) 0.0283(17) 0.0030(14) 0.0153(14) 0.0045(13)
S1 0.0171(6) 0.0150(6) 0.0262(6) 0.0062(5) 0.0133(5) 0.0050(5)
S2 0.0146(5) 0.0155(6) 0.0278(6) 0.0027(5) 0.0140(5) 0.0009(5)
S3 0.0172(6) 0.0165(6) 0.0306(7) 0.0074(5) 0.0157(5) 0.0056(5)
S4 0.0202(6) 0.0173(6) 0.0296(6) 0.0059(5) 0.0176(5) 0.0042(5)
Y1 0.0113(2) 0.0125(2) 0.0120(2) -0.00069(17) 0.00707(17) 0.00023(17)
Y2 0.0130(2) 0.0116(2) 0.0149(2) -0.00144(17) 0.00759(17) 0.00002(17)

loop_
_atom_type_symbol
_atom_type_description
_atom_type_scat_dispersion_real
_atom_type_scat_dispersion_imag
_atom_type_scat_source
C C 0.0033 0.0016 'International Tables Vol C Tables 4.2.6.8 and 6.1.1.4'
H H 0.0000 0.0000 'International Tables Vol C Tables 4.2.6.8 and 6.1.1.4'
B B 0.0013 0.0007 'International Tables Vol C Tables 4.2.6.8 and 6.1.1.4'
Co Co 0.3494 0.9721 'International Tables Vol C Tables 4.2.6.8 and 6.1.1.4'
N N 0.0061 0.0033 'International Tables Vol C Tables 4.2.6.8 and 6.1.1.4'
Ni Ni 0.3393 1.1124 'International Tables Vol C Tables 4.2.6.8 and 6.1.1.4'
O O 0.0106 0.0060 'International Tables Vol C Tables 4.2.6.8 and 6.1.1.4'
S S 0.1246 0.1234 'International Tables Vol C Tables 4.2.6.8 and 6.1.1.4'
Y Y -2.7962 3.5667 'International Tables Vol C Tables 4.2.6.8 and 6.1.1.4'

loop_
_geom_angle_atom_site_label_1
_geom_angle_atom_site_label_2
_geom_angle_atom_site_label_3
_geom_angle
N1 C1 C2 111.2(4)
N1 C1 H1 124.4
C2 C1 H1 124.4
C3 C2 C1 104.6(4)
C3 C2 H2 127.7
C1 C2 H2 127.7
N2 C3 C2 108.7(4)
N2 C3 H3 125.7
C2 C3 H3 125.7
N4 C5 C6 109.3(4)
N4 C5 H5 125.4
C6 C5 H5 125.4
C5 C6 C7 104.8(4)
C5 C6 H6 127.6
C7 C6 H6 127.6
N3 C7 C6 110.5(4)
N3 C7 H7 124.7
C6 C7 H7 124.7
N5 C8 C9 108.7(4)
N5 C8 H8 125.6
C9 C8 H8 125.6
C8 C9 C10 104.9(4)
C8 C9 H9 127.5
C10 C9 H9 127.5
N6 C10 C9 110.7(4)
N6 C10 H10 124.7
C9 C10 H10 124.7
N7 C11 C12 110.9(4)
N7 C11 H11 124.6
C12 C11 H11 124.6
C13 C12 C11 104.9(4)
C13 C12 H12 127.5
C11 C12 H12 127.5
N8 C13 C12 108.1(4)
N8 C13 H13 125.9
C12 C13 H13 125.9
N9 C15 C16 108.8(4)
N9 C15 H15 125.6
C16 C15 H15 125.6
C15 C16 C17 105.4(4)
C15 C16 H16 127.3
C17 C16 H16 127.3
N10 C17 C16 110.6(4)
N10 C17 H17 124.7
C16 C17 H17 124.7
N11 C18 C19 108.3(4)
N11 C18 H18 125.8
C19 C18 H18 125.8
C18 C19 C20 105.6(4)
C18 C19 H19 127.2
C20 C19 H19 127.2
N12 C20 C19 110.7(4)
N12 C20 H20 124.7
C19 C20 H20 124.7
O1 C21 C22 117.5(4)
O1 C21 S1 123.5(3)
C22 C21 S1 118.9(3)
O2 C22 C21 117.5(3)
O2 C22 S2 123.1(3)
C21 C22 S2 119.4(3)
O3 C23 C24 117.7(3)
O3 C23 S3 124.1(3)
C24 C23 S3 118.2(3)
O4 C24 C23 116.8(4)
O4 C24 S4 124.0(3)
C23 C24 S4 119.2(3)
N13 C25 C26 110.9(4)
N13 C25 H25 124.6
C26 C25 H25 124.6
C27 C26 C25 105.3(4)
C27 C26 H26 127.4
C25 C26 H26 127.4
N14 C27 C26 108.2(4)
N14 C27 H27 125.9
C26 C27 H27 125.9
N15 C29 C30 109.6(4)
N15 C29 H29 125.2
C30 C29 H29 125.2
C29 C30 C31 103.9(4)
C29 C30 H30 128.0
C31 C30 H30 128.0
N16 C31 C30 111.7(4)
N16 C31 H31 124.1
C30 C31 H31 124.1
N17 C32 C33 109.6(4)
N17 C32 H32 125.2
C33 C32 H32 125.2
C32 C33 C34 104.6(4)
C32 C33 H33 127.7
C34 C33 H33 127.7
N18 C34 C33 111.2(4)
N18 C34 H34 124.4
C33 C34 H34 124.4
N19 C35 C36 111.2(4)
N19 C35 H35 124.4
C36 C35 H35 124.4
C37 C36 C35 104.9(4)
C37 C36 H36 127.6
C35 C36 H36 127.6
N20 C37 C36 108.5(4)
N20 C37 H37 125.8
C36 C37 H37 125.8
N21 C39 C40 109.5(4)
N21 C39 H39 125.3
C40 C39 H39 125.3
C39 C40 C41 104.1(4)
C39 C40 H40 128.0
C41 C40 H40 128.0
N22 C41 C40 111.9(4)
N22 C41 H41 124.0
C40 C41 H41 124.0
N23 C42 C43 108.3(4)
N23 C42 H42 125.9
C43 C42 H42 125.9
C44 C43 C42 104.8(4)
C44 C43 H43 127.6
C42 C43 H43 127.6
N24 C44 C43 111.3(4)
N24 C44 H44 124.3
C43 C44 H44 124.3
C46 C45 C49 107.0(4)
C46 C45 Co 68.4(2)
C49 C45 Co 70.0(2)
C46 C45 H45 126.5
C49 C45 H45 126.5
Co C45 H45 126.6
C47 C46 C45 108.6(4)
C47 C46 Co 70.3(3)
C45 C46 Co 70.5(2)
C47 C46 H46 125.7
C45 C46 H46 125.7
Co C46 H46 125.1
C46 C47 C48 108.2(4)
C46 C47 Co 69.0(3)
C48 C47 Co 70.1(2)
C46 C47 H47 125.9
C48 C47 H47 125.9
Co C47 H47 126.6
C49 C48 C47 108.1(4)
C49 C48 Co 70.2(2)
C47 C48 Co 69.2(3)
C49 C48 H48 125.9
C47 C48 H48 125.9
Co C48 H48 126.2
C48 C49 C45 108.1(4)
C48 C49 Co 69.4(2)
C45 C49 Co 69.0(3)
C48 C49 H49 126.0
C45 C49 H49 126.0
Co C49 H49 127.2
C51 C50 C54 108.2(5)
C51 C50 Co 70.2(3)
C54 C50 Co 69.9(3)
C51 C50 H50 125.9
C54 C50 H50 125.9
Co C50 H50 125.6
C50 C51 C52 107.9(5)
C50 C51 Co 69.3(3)
C52 C51 Co 69.8(3)
C50 C51 H51 126.1
C52 C51 H51 126.1
Co C51 H51 126.5
C53 C52 C51 108.3(4)
C53 C52 Co 69.7(3)
C51 C52 Co 69.4(3)
C53 C52 H52 125.9
C51 C52 H52 125.9
Co C52 H52 126.5
C52 C53 C54 107.6(5)
C52 C53 Co 69.7(3)
C54 C53 Co 69.3(3)
C52 C53 H53 126.2
C54 C53 H53 126.2
Co C53 H53 126.3
C50 C54 C53 108.1(5)
C50 C54 Co 69.2(3)
C53 C54 Co 69.9(3)
C50 C54 H54 126.0
C53 C54 H54 126.0
Co C54 H54 126.5
C56 C55 H55A 109.5
C56 C55 H55B 109.5
H55A C55 H55B 109.5
C56 C55 H55C 109.5
H55A C55 H55C 109.5
H55B C55 H55C 109.5
N25 C56 C55 178.6(9)
N2 B1 N5 109.3(4)
N2 B1 N4 108.8(4)
N5 B1 N4 110.6(4)
N2 B1 H1A 109.3
N5 B1 H1A 109.3
N4 B1 H1A 109.3
N8 B2 N9 109.4(4)
N8 B2 N11 109.1(4)
N9 B2 N11 110.4(3)
N8 B2 H2A 109.3
N9 B2 H2A 109.3
N11 B2 H2A 109.3
N14 B3 N15 109.9(4)
N14 B3 N17 108.4(4)
N15 B3 N17 110.6(4)
N14 B3 H3A 109.3
N15 B3 H3A 109.3
N17 B3 H3A 109.3
N20 B4 N21 108.5(3)
N20 B4 N23 108.3(3)
N21 B4 N23 111.1(3)
N20 B4 H4 109.6
N21 B4 H4 109.6
N23 B4 H4 109.6
C46 Co C50 103.7(2)
C46 Co C54 119.2(2)
C50 Co C54 40.9(2)
C46 Co C47 40.70(17)
C50 Co C47 120.1(2)
C54 Co C47 105.5(2)
C46 Co C51 121.0(2)
C50 Co C51 40.6(2)
C54 Co C51 68.4(2)
C47 Co C51 156.6(2)
C46 Co C52 159.17(18)
C50 Co C52 68.5(2)
C54 Co C52 68.3(2)
C47 Co C52 159.94(19)
C51 Co C52 40.80(18)
C46 Co C53 156.52(18)
C50 Co C53 68.8(2)
C54 Co C53 40.80(19)
C47 Co C53 122.48(19)
C51 Co C53 68.6(2)
C52 Co C53 40.52(18)
C46 Co C45 41.13(17)
C50 Co C45 120.1(2)
C54 Co C45 155.7(2)
C47 Co C45 68.74(18)
C51 Co C45 107.0(2)
C52 Co C45 124.79(19)
C53 Co C45 161.82(18)
C46 Co C48 68.63(18)
C50 Co C48 157.7(2)
C54 Co C48 123.2(2)
C47 Co C48 40.68(17)
C51 Co C48 161.18(19)
C52 Co C48 125.60(18)
C53 Co C48 109.48(19)
C45 Co C48 68.69(18)
C46 Co C49 68.73(18)
C50 Co C49 158.2(2)
C54 Co C49 160.7(2)
C47 Co C49 68.22(18)
C51 Co C49 124.6(2)
C52 Co C49 111.01(18)
C53 Co C49 125.98(19)
C45 Co C49 40.97(17)
C48 Co C49 40.35(17)
C1 N1 N2 105.7(3)
C1 N1 Y1 131.6(3)
N2 N1 Y1 121.3(2)
C3 N2 N1 109.8(3)
C3 N2 B1 129.0(4)
N1 N2 B1 121.1(3)
C7 N3 N4 106.3(3)
C7 N3 Y1 131.2(3)
N4 N3 Y1 121.3(2)
C5 N4 N3 109.1(4)
C5 N4 B1 128.1(4)
N3 N4 B1 122.6(3)
C8 N5 N6 109.3(4)
C8 N5 B1 128.2(4)
N6 N5 B1 122.5(3)
C10 N6 N5 106.4(3)
C10 N6 Y1 131.2(3)
N5 N6 Y1 121.4(2)
C11 N7 N8 105.5(3)
C11 N7 Y1 129.5(3)
N8 N7 Y1 121.5(2)
C13 N8 N7 110.6(3)
C13 N8 B2 128.3(4)
N7 N8 B2 121.0(3)
C15 N9 N10 109.1(3)
C15 N9 B2 129.2(4)
N10 N9 B2 121.6(3)
C17 N10 N9 106.1(3)
C17 N10 Y1 129.0(3)
N9 N10 Y1 124.7(2)
C18 N11 N12 110.0(3)
C18 N11 B2 128.4(4)
N12 N11 B2 121.5(3)
C20 N12 N11 105.4(3)
C20 N12 Y1 131.2(3)
N11 N12 Y1 123.3(2)
C25 N13 N14 105.2(3)
C25 N13 Y2 134.1(3)
N14 N13 Y2 120.5(2)
C27 N14 N13 110.4(4)
C27 N14 B3 128.2(4)
N13 N14 B3 121.4(3)
C29 N15 N16 108.7(4)
C29 N15 B3 129.9(4)
N16 N15 B3 121.4(3)
C31 N16 N15 106.1(3)
C31 N16 Y2 130.5(3)
N15 N16 Y2 122.6(2)
C32 N17 N18 109.1(4)
C32 N17 B3 128.7(4)
N18 N17 B3 122.1(3)
C34 N18 N17 105.6(3)
C34 N18 Y2 131.8(3)
N17 N18 Y2 119.4(3)
C35 N19 N20 105.5(3)
C35 N19 Y2 129.9(3)
N20 N19 Y2 122.1(2)
C37 N20 N19 109.9(3)
C37 N20 B4 129.7(4)
N19 N20 B4 120.4(3)
C39 N21 N22 109.4(3)
C39 N21 B4 127.9(4)
N22 N21 B4 122.5(3)
C41 N22 N21 105.1(3)
C41 N22 Y2 131.4(3)
N21 N22 Y2 123.4(2)
C42 N23 N24 109.6(3)
C42 N23 B4 129.0(4)
N24 N23 B4 121.3(3)
C44 N24 N23 106.0(3)
C44 N24 Y2 128.6(3)
N23 N24 Y2 125.3(2)
S2 Ni1 S4 173.19(5)
S2 Ni1 S3 87.49(4)
S4 Ni1 S3 92.05(4)
S2 Ni1 S1 92.38(4)
S4 Ni1 S1 89.03(4)
S3 Ni1 S1 171.94(5)
C21 O1 Y1 117.0(2)
C22 O2 Y1 118.6(2)
C23 O3 Y2 117.0(2)
C24 O4 Y2 120.0(3)
C21 S1 Ni1 104.57(14)
C22 S2 Ni1 104.58(14)
C23 S3 Ni1 105.46(14)
C24 S4 Ni1 105.07(15)
O2 Y1 O1 69.31(9)
O2 Y1 N10 72.09(10)
O1 Y1 N10 127.88(10)
O2 Y1 N3 140.57(10)
O1 Y1 N3 80.26(10)
N10 Y1 N3 146.96(11)
O2 Y1 N6 111.13(10)
O1 Y1 N6 146.48(10)
N10 Y1 N6 80.32(11)
N3 Y1 N6 81.14(11)
O2 Y1 N12 92.11(10)
O1 Y1 N12 73.60(10)
N10 Y1 N12 74.24(11)
N3 Y1 N12 102.99(11)
N6 Y1 N12 138.10(11)
O2 Y1 N1 75.37(10)
O1 Y1 N1 77.64(10)
N10 Y1 N1 123.90(11)
N3 Y1 N1 74.07(11)
N6 Y1 N1 70.55(11)
N12 Y1 N1 151.15(11)
O2 Y1 N7 147.53(10)
O1 Y1 N7 127.75(10)
N10 Y1 N7 76.55(11)
N3 Y1 N7 71.62(11)
N6 Y1 N7 70.83(11)
N12 Y1 N7 71.21(11)
N1 Y1 N7 131.24(11)
O4 Y2 O3 68.37(9)
O4 Y2 N16 141.95(10)
O3 Y2 N16 79.34(10)
O4 Y2 N24 70.38(10)
O3 Y2 N24 127.28(10)
N16 Y2 N24 147.67(11)
O4 Y2 N18 112.59(11)
O3 Y2 N18 145.09(11)
N16 Y2 N18 82.87(11)
N24 Y2 N18 81.42(11)
O4 Y2 N22 93.49(11)
O3 Y2 N22 74.51(10)
N16 Y2 N22 96.85(11)
N24 Y2 N22 76.75(11)
N18 Y2 N22 137.74(11)
O4 Y2 N13 77.59(11)
O3 Y2 N13 76.53(11)
N16 Y2 N13 75.72(11)
N24 Y2 N13 123.99(11)
N18 Y2 N13 70.06(11)
N22 Y2 N13 150.97(11)
O4 Y2 N19 144.15(10)
O3 Y2 N19 131.24(10)
N16 Y2 N19 73.20(11)
N24 Y2 N19 74.88(11)
N18 Y2 N19 69.75(11)
N22 Y2 N19 69.83(11)
N13 Y2 N19 131.36(11)

loop_
_geom_bond_atom_site_label_1
_geom_bond_atom_site_label_2
_geom_bond_distance
C1 N1 1.328(5)
C1 C2 1.400(6)
C1 H1 0.9500
C2 C3 1.364(6)
C2 H2 0.9500
C3 N2 1.350(5)
C3 H3 0.9500
C5 N4 1.341(5)
C5 C6 1.361(7)
C5 H5 0.9500
C6 C7 1.391(6)
C6 H6 0.9500
C7 N3 1.332(5)
C7 H7 0.9500
C8 N5 1.352(5)
C8 C9 1.367(6)
C8 H8 0.9500
C9 C10 1.395(6)
C9 H9 0.9500
C10 N6 1.332(5)
C10 H10 0.9500
C11 N7 1.339(5)
C11 C12 1.386(6)
C11 H11 0.9500
C12 C13 1.374(6)
C12 H12 0.9500
C13 N8 1.337(5)
C13 H13 0.9500
C15 N9 1.355(5)
C15 C16 1.358(6)
C15 H15 0.9500
C16 C17 1.381(6)
C16 H16 0.9500
C17 N10 1.341(5)
C17 H17 0.9500
C18 N11 1.352(5)
C18 C19 1.364(6)
C18 H18 0.9500
C19 C20 1.395(6)
C19 H19 0.9500
C20 N12 1.344(5)
C20 H20 0.9500
C21 O1 1.285(4)
C21 C22 1.456(5)
C21 S1 1.716(4)
C22 O2 1.277(4)
C22 S2 1.713(4)
C23 O3 1.270(5)
C23 C24 1.479(5)
C23 S3 1.708(4)
C24 O4 1.268(5)
C24 S4 1.707(4)
C25 N13 1.339(5)
C25 C26 1.393(6)
C25 H25 0.9500
C26 C27 1.365(6)
C26 H26 0.9500
C27 N14 1.344(5)
C27 H27 0.9500
C29 N15 1.350(5)
C29 C30 1.373(6)
C29 H29 0.9500
C30 C31 1.381(6)
C30 H30 0.9500
C31 N16 1.335(5)
C31 H31 0.9500
C32 N17 1.342(5)
C32 C33 1.365(6)
C32 H32 0.9500
C33 C34 1.383(6)
C33 H33 0.9500
C34 N18 1.342(5)
C34 H34 0.9500
C35 N19 1.334(5)
C35 C36 1.388(6)
C35 H35 0.9500
C36 C37 1.370(6)
C36 H36 0.9500
C37 N20 1.345(5)
C37 H37 0.9500
C39 N21 1.339(5)
C39 C40 1.375(6)
C39 H39 0.9500
C40 C41 1.375(6)
C40 H40 0.9500
C41 N22 1.344(5)
C41 H41 0.9500
C42 N23 1.345(5)
C42 C43 1.380(6)
C42 H42 0.9500
C43 C44 1.377(6)
C43 H43 0.9500
C44 N24 1.331(5)
C44 H44 0.9500
C45 C46 1.423(6)
C45 C49 1.431(6)
C45 Co 2.038(4)
C45 H45 0.9500
C46 C47 1.405(6)
C46 Co 2.011(4)
C46 H46 0.9500
C47 C48 1.415(6)
C47 Co 2.029(4)
C47 H47 0.9500
C48 C49 1.412(6)
C48 Co 2.042(4)
C48 H48 0.9500
C49 Co 2.052(4)
C49 H49 0.9500
C50 C51 1.405(7)
C50 C54 1.414(7)
C50 Co 2.020(5)
C50 H50 0.9500
C51 C52 1.418(6)
C51 Co 2.031(5)
C51 H51 0.9500
C52 C53 1.410(6)
C52 Co 2.036(4)
C52 H52 0.9500
C53 C54 1.416(7)
C53 Co 2.036(5)
C53 H53 0.9500
C54 Co 2.028(5)
C54 H54 0.9500
C55 C56 1.423(7)
C55 H55A 0.9800
C55 H55B 0.9800
C55 H55C 0.9800
C56 N25 1.124(7)
B1 N2 1.525(6)
B1 N5 1.538(6)
B1 N4 1.543(6)
B1 H1A 1.0000
B2 N8 1.524(6)
B2 N9 1.532(6)
B2 N11 1.540(6)
B2 H2A 1.0000
B3 N14 1.536(6)
B3 N15 1.548(6)
B3 N17 1.548(6)
B3 H3A 1.0000
B4 N20 1.530(6)
B4 N21 1.536(6)
B4 N23 1.540(6)
B4 H4 1.0000
N1 N2 1.370(4)
N1 Y1 2.535(3)
N3 N4 1.367(4)
N3 Y1 2.460(3)
N5 N6 1.367(5)
N6 Y1 2.482(3)
N7 N8 1.359(4)
N7 Y1 2.570(3)
N9 N10 1.364(4)
N10 Y1 2.449(3)
N11 N12 1.379(4)
N12 Y1 2.483(3)
N13 N14 1.371(5)
N13 Y2 2.516(3)
N15 N16 1.367(4)
N16 Y2 2.413(3)
N17 N18 1.375(5)
N18 Y2 2.463(3)
N19 N20 1.373(4)
N19 Y2 2.566(3)
N21 N22 1.372(4)
N22 Y2 2.480(3)
N23 N24 1.367(4)
N24 Y2 2.443(3)
Ni1 S2 2.1662(12)
Ni1 S4 2.1662(12)
Ni1 S3 2.1677(12)
Ni1 S1 2.1705(12)
O1 Y1 2.339(3)
O2 Y1 2.305(3)
O3 Y2 2.384(3)
O4 Y2 2.316(3)
